data_7023536
loop_
_publ_author_name
'Vuong, Khuong Q.'
'Timerbulatova, Marina G.'
'Peterson, Matthew B.'
'Bhadbhade, Mohan'
'Messerle, Barbara A.'

_publ_section_title
;
 Cationic Rh and Ir complexes containing bidentate
 imidazolylidene-1,2,3-triazole donor ligands: synthesis and preliminary
 catalytic studies.
;
_journal_issue 39
_journal_name_full 'Dalton transactions (Cambridge, England : 2003)'
_journal_page_first 14298
_journal_page_last 14308
_journal_paper_doi 10.1039/c3dt51440d
_journal_volume 42
_journal_year 2013
_chemical_formula_moiety 'C30 H34 N6 O2 Rh, C24 H20 B'
_chemical_formula_sum 'C54 H54 B N6 O2 Rh'
_chemical_formula_weight 932.75
_chemical_name_systematic
;
?
;
_space_group_IT_number 2
_symmetry_cell_setting triclinic
_symmetry_space_group_name_Hall '-P 1'
_symmetry_space_group_name_H-M 'P -1'
_atom_sites_solution_hydrogens geom
_atom_sites_solution_primary direct
_atom_sites_solution_secondary difmap
_audit_creation_method SHELXL-97
_cell_angle_alpha 113.899(2)
_cell_angle_beta 90.403(2)
_cell_angle_gamma 101.927(2)
_cell_formula_units_Z 2
_cell_length_a 11.0520(5)
_cell_length_b 15.3218(6)
_cell_length_c 15.4565(7)
_cell_measurement_reflns_used 5649
_cell_measurement_temperature 150(2)
_cell_measurement_theta_max 23.142
_cell_measurement_theta_min 2.126
_cell_volume 2329.20(18)
_computing_cell_refinement '<i>APEX2 </i>(Bruker, 2007)'
_computing_data_collection '<i>APEX2 </i>(Bruker, 2007)'
_computing_data_reduction '<i>APEX2 </i>(Bruker, 2007)'
_computing_molecular_graphics '<i>SHELXTL-Plus</i> (Sheldrick, 2008)'
_computing_structure_refinement '<i>SHELXL-97</i> (Sheldrick, 2008)'
_computing_structure_solution '<i>SHELXS-97</i> (Sheldrick, 2008)'
_diffrn_ambient_temperature 150(2)
_diffrn_measured_fraction_theta_full 0.987
_diffrn_measured_fraction_theta_max 0.987
_diffrn_measurement_device_type 'Bruker kappa APEXII CCD Diffractometer'
_diffrn_measurement_method '\f scans, and \w scans with \k offsets'
_diffrn_radiation_monochromator graphite
_diffrn_radiation_source 'fine-focus sealed tube'
_diffrn_radiation_type MoK\a
_diffrn_radiation_wavelength 0.71073
_diffrn_reflns_av_R_equivalents 0.0584
_diffrn_reflns_av_sigmaI/netI 0.0597
_diffrn_reflns_limit_h_max 13
_diffrn_reflns_limit_h_min -13
_diffrn_reflns_limit_k_max 18
_diffrn_reflns_limit_k_min -18
_diffrn_reflns_limit_l_max 18
_diffrn_reflns_limit_l_min -18
_diffrn_reflns_number 31253
_diffrn_reflns_theta_full 25.00
_diffrn_reflns_theta_max 25.00
_diffrn_reflns_theta_min 2.26
_exptl_absorpt_coefficient_mu 0.415
_exptl_absorpt_correction_T_max 0.9828
_exptl_absorpt_correction_T_min 0.9172
_exptl_absorpt_correction_type multi-scan
_exptl_absorpt_process_details 'SADABS (Bruker, 2001)'
_exptl_crystal_colour Yellow
_exptl_crystal_density_diffrn 1.330
_exptl_crystal_density_method 'not measured'
_exptl_crystal_description Plates
_exptl_crystal_F_000 972
_exptl_crystal_size_max 0.21
_exptl_crystal_size_mid 0.19
_exptl_crystal_size_min 0.04
_refine_diff_density_max 1.409
_refine_diff_density_min -0.613
_refine_diff_density_rms 0.077
_refine_ls_extinction_method none
_refine_ls_goodness_of_fit_ref 1.030
_refine_ls_hydrogen_treatment constr
_refine_ls_matrix_type full
_refine_ls_number_parameters 556
_refine_ls_number_reflns 8091
_refine_ls_number_restraints 0
_refine_ls_restrained_S_all 1.030
_refine_ls_R_factor_all 0.0766
_refine_ls_R_factor_gt 0.0512
_refine_ls_shift/su_max 0.001
_refine_ls_shift/su_mean 0.000
_refine_ls_structure_factor_coef Fsqd
_refine_ls_weighting_details 'calc w=1/[\s^2^(Fo^2^)+(0.0519P)^2^+4.0793P] where P=(Fo^2^+2Fc^2^)/3'
_refine_ls_weighting_scheme calc
_refine_ls_wR_factor_gt 0.1163
_refine_ls_wR_factor_ref 0.1299
_reflns_number_gt 6144
_reflns_number_total 8091
_reflns_threshold_expression >2sigma(I)
_cod_data_source_file c3dt51440d.txt
_cod_data_source_block inp1bar2
_cod_depositor_comments
;
The following automatic conversions were performed:

'_symmetry_cell_setting' value 'Triclinic' changed to 'triclinic'
according to /home/saulius/struct/CIF-dictionaries/cif_core.dic
dictionary named 'cif_core.dic' version 2.4.2 from
2011-04-26.

'_exptl_absorpt_correction_type' value 'Multi-scan'
changed to 'multi-scan' according to
/home/saulius/struct/CIF-dictionaries/cif_core.dic dictionary named
'cif_core.dic' version 2.4.2 from 2011-04-26.

Automatic conversion script
Id: cif_fix_values 1891 2012-01-12 08:04:46Z andrius 
;
_cod_original_cell_volume 2329.20(17)
_cod_original_sg_symbol_H-M P-1
_cod_database_code 7023536

loop_
_symmetry_equiv_pos_as_xyz
'x, y, z'
'-x, -y, -z'

loop_
_atom_site_label
_atom_site_type_symbol
_atom_site_fract_x
_atom_site_fract_y
_atom_site_fract_z
_atom_site_U_iso_or_equiv
_atom_site_adp_type
_atom_site_occupancy
_atom_site_symmetry_multiplicity
_atom_site_calc_flag
_atom_site_refinement_flags
Rh1 Rh 0.78060(3) 0.69317(2) 0.64695(3) 0.03363(12) Uani 1 1 d .
N1 N 0.8277(3) 0.9163(2) 0.7910(2) 0.0312(8) Uani 1 1 d .
C2 C 0.7725(4) 0.8194(3) 0.7625(3) 0.0334(10) Uani 1 1 d .
N3 N 0.7096(3) 0.8179(2) 0.8367(3) 0.0353(8) Uani 1 1 d .
C4 C 0.7243(4) 0.9099(3) 0.9094(3) 0.0385(10) Uani 1 1 d .
H4 H 0.6883 0.9261 0.9680 0.046 Uiso 1 1 calc R
C5 C 0.7993(4) 0.9722(3) 0.8813(3) 0.0368(10) Uani 1 1 d .
H5 H 0.8275 1.0410 0.9164 0.044 Uiso 1 1 calc R
C1A C 0.6340(4) 0.7279(3) 0.8390(4) 0.0440(11) Uani 1 1 d .
H1A1 H 0.5613 0.7017 0.7906 0.053 Uiso 1 1 calc R
H1A2 H 0.6029 0.7435 0.9022 0.053 Uiso 1 1 calc R
N1' N 0.7956(4) 0.5376(3) 0.8133(3) 0.0421(9) Uani 1 1 d .
N2' N 0.8323(3) 0.5600(2) 0.7410(3) 0.0408(9) Uani 1 1 d .
N3' N 0.7780(3) 0.6310(2) 0.7449(3) 0.0370(8) Uani 1 1 d .
C4' C 0.7079(4) 0.6520(3) 0.8197(3) 0.0394(11) Uani 1 1 d .
C5' C 0.7192(4) 0.5926(3) 0.8634(3) 0.0446(11) Uani 1 1 d .
H5' H 0.6812 0.5905 0.9177 0.054 Uiso 1 1 calc R
C6 C 0.9108(4) 0.9585(3) 0.7385(3) 0.0332(9) Uani 1 1 d .
C7 C 0.8665(4) 1.0104(3) 0.6948(3) 0.0422(11) Uani 1 1 d .
C8 C 0.9539(6) 1.0528(3) 0.6481(3) 0.0548(15) Uani 1 1 d .
H8 H 0.9272 1.0892 0.6174 0.066 Uiso 1 1 calc R
C9 C 1.0742(5) 1.0441(3) 0.6449(3) 0.0515(13) Uani 1 1 d .
C10 C 1.1122(5) 0.9901(3) 0.6882(3) 0.0474(12) Uani 1 1 d .
H6B H 1.1950 0.9817 0.6845 0.057 Uiso 1 1 calc R
C11 C 1.0329(4) 0.9473(3) 0.7374(3) 0.0366(10) Uani 1 1 d .
C12 C 0.7357(5) 1.0230(4) 0.6983(4) 0.0587(14) Uani 1 1 d .
H12A H 0.6785 0.9600 0.6852 0.088 Uiso 1 1 calc R
H12B H 0.7168 1.0463 0.6504 0.088 Uiso 1 1 calc R
H12C H 0.7262 1.0711 0.7616 0.088 Uiso 1 1 calc R
C13 C 1.1643(7) 1.0938(4) 0.5963(4) 0.078(2) Uani 1 1 d .
H13A H 1.2058 1.1597 0.6425 0.117 Uiso 1 1 calc R
H13B H 1.1187 1.0986 0.5444 0.117 Uiso 1 1 calc R
H13C H 1.2265 1.0553 0.5706 0.117 Uiso 1 1 calc R
C14 C 1.0778(4) 0.8910(4) 0.7849(4) 0.0493(12) Uani 1 1 d .
H14A H 1.0572 0.9149 0.8509 0.074 Uiso 1 1 calc R
H14B H 1.1681 0.8996 0.7841 0.074 Uiso 1 1 calc R
H14C H 1.0375 0.8212 0.7510 0.074 Uiso 1 1 calc R
C6' C 0.8328(5) 0.4540(3) 0.8225(4) 0.0518(13) Uani 1 1 d .
H6'1 H 0.8127 0.4532 0.8845 0.062 Uiso 1 1 calc R
H6'2 H 0.9235 0.4609 0.8195 0.062 Uiso 1 1 calc R
C7' C 0.7648(4) 0.3605(3) 0.7434(3) 0.0396(10) Uani 1 1 d .
C8' C 0.6483(5) 0.3133(4) 0.7489(4) 0.0587(14) Uani 1 1 d .
H8' H 0.6114 0.3363 0.8069 0.070 Uiso 1 1 calc R
C9' C 0.5814(5) 0.2305(4) 0.6693(4) 0.0610(14) Uani 1 1 d .
H9' H 0.4991 0.1982 0.6718 0.073 Uiso 1 1 calc R
C10' C 0.6404(5) 0.1995(4) 0.5894(4) 0.0504(12) Uani 1 1 d .
C11' C 0.7606(6) 0.2399(4) 0.5838(4) 0.0728(17) Uani 1 1 d .
H11' H 0.8007 0.2123 0.5282 0.087 Uiso 1 1 calc R
C12' C 0.8214(6) 0.3214(4) 0.6608(4) 0.0683(16) Uani 1 1 d .
H12' H 0.9043 0.3520 0.6579 0.082 Uiso 1 1 calc R
N4' N 0.5685(7) 0.1151(4) 0.5051(4) 0.0788(16) Uani 1 1 d .
O1' O 0.4556(5) 0.0909(4) 0.5050(4) 0.0973(16) Uani 1 1 d .
O2' O 0.6286(6) 0.0737(3) 0.4384(3) 0.1063(18) Uani 1 1 d .
C1B C 0.6916(4) 0.7341(3) 0.5502(3) 0.0408(11) Uani 1 1 d .
H1B H 0.6620 0.7807 0.6024 0.049 Uiso 1 1 calc R
C2B C 0.8169(4) 0.7534(3) 0.5433(3) 0.0392(10) Uani 1 1 d .
H2B H 0.8673 0.8094 0.5933 0.047 Uiso 1 1 calc R
C3B C 0.8818(4) 0.6921(3) 0.4615(3) 0.0474(12) Uani 1 1 d .
H3B1 H 0.9527 0.7359 0.4499 0.057 Uiso 1 1 calc R
H3B2 H 0.8229 0.6594 0.4030 0.057 Uiso 1 1 calc R
C4B C 0.9293(5) 0.6140(4) 0.4813(4) 0.0521(13) Uani 1 1 d .
H4B1 H 0.9346 0.5595 0.4199 0.062 Uiso 1 1 calc R
H4B2 H 1.0144 0.6431 0.5146 0.062 Uiso 1 1 calc R
C5B C 0.8490(4) 0.5732(3) 0.5404(3) 0.0429(11) Uani 1 1 d .
H5B H 0.8896 0.5645 0.5897 0.051 Uiso 1 1 calc R
C6B C 0.7200(4) 0.5471(3) 0.5283(3) 0.0434(11) Uani 1 1 d .
H6B1 H 0.6786 0.5256 0.5723 0.052 Uiso 1 1 calc R
C7B C 0.6413(4) 0.5505(3) 0.4507(3) 0.0478(12) Uani 1 1 d .
H7B1 H 0.5683 0.4943 0.4294 0.057 Uiso 1 1 calc R
H7B2 H 0.6900 0.5438 0.3958 0.057 Uiso 1 1 calc R
C8B C 0.5963(4) 0.6461(3) 0.4831(3) 0.0477(12) Uani 1 1 d .
H8B1 H 0.5751 0.6570 0.4265 0.057 Uiso 1 1 calc R
H8B2 H 0.5197 0.6394 0.5149 0.057 Uiso 1 1 calc R
B1D B 0.7195(4) 0.3022(3) 0.0763(3) 0.0312(10) Uani 1 1 d .
C11D C 0.7528(4) 0.4228(3) 0.1145(3) 0.0287(9) Uani 1 1 d .
C12D C 0.6838(4) 0.4806(3) 0.1798(3) 0.0363(10) Uani 1 1 d .
H12D H 0.6189 0.4496 0.2048 0.044 Uiso 1 1 calc R
C13D C 0.7059(5) 0.5817(3) 0.2098(3) 0.0453(11) Uani 1 1 d .
H13D H 0.6565 0.6183 0.2541 0.054 Uiso 1 1 calc R
C14D C 0.8004(5) 0.6288(3) 0.1747(3) 0.0470(12) Uani 1 1 d .
H14D H 0.8178 0.6980 0.1962 0.056 Uiso 1 1 calc R
C15D C 0.8689(4) 0.5746(3) 0.1084(4) 0.0475(12) Uani 1 1 d .
H15D H 0.9321 0.6060 0.0825 0.057 Uiso 1 1 calc R
C16D C 0.8451(4) 0.4736(3) 0.0795(3) 0.0366(10) Uani 1 1 d .
H16D H 0.8937 0.4374 0.0340 0.044 Uiso 1 1 calc R
C21D C 0.8370(4) 0.2596(3) 0.0250(3) 0.0313(9) Uani 1 1 d .
C22D C 0.9267(4) 0.2384(3) 0.0715(3) 0.0408(11) Uani 1 1 d .
H22D H 0.9185 0.2477 0.1357 0.049 Uiso 1 1 calc R
C23D C 1.0274(4) 0.2043(3) 0.0295(4) 0.0530(13) Uani 1 1 d .
H23D H 1.0854 0.1895 0.0641 0.064 Uiso 1 1 calc R
C24D C 1.0434(4) 0.1920(3) -0.0623(4) 0.0546(15) Uani 1 1 d .
H24D H 1.1127 0.1691 -0.0916 0.065 Uiso 1 1 calc R
C25D C 0.9577(4) 0.2132(3) -0.1116(3) 0.0474(12) Uani 1 1 d .
H25D H 0.9687 0.2063 -0.1748 0.057 Uiso 1 1 calc R
C26D C 0.8558(4) 0.2446(3) -0.0690(3) 0.0361(10) Uani 1 1 d .
H26D H 0.7961 0.2564 -0.1050 0.043 Uiso 1 1 calc R
C41D C 0.6934(3) 0.2732(2) 0.1697(2) 0.0433(11) Uani 1 1 d G
C42D C 0.6081(3) 0.1884(2) 0.1601(3) 0.0686(18) Uani 1 1 d G
H42D H 0.5642 0.1452 0.0998 0.082 Uiso 1 1 calc R
C43D C 0.5870(4) 0.1669(3) 0.2386(4) 0.118(4) Uani 1 1 d G
H43D H 0.5287 0.1090 0.2320 0.141 Uiso 1 1 calc R
C44D C 0.6512(5) 0.2301(4) 0.3268(3) 0.141(5) Uani 1 1 d G
H44D H 0.6368 0.2154 0.3804 0.169 Uiso 1 1 calc R
C45D C 0.7365(5) 0.3149(3) 0.3364(2) 0.110(3) Uani 1 1 d G
H45D H 0.7803 0.3581 0.3967 0.132 Uiso 1 1 calc R
C46D C 0.7576(3) 0.3364(2) 0.2579(2) 0.0666(17) Uani 1 1 d G
H46D H 0.8159 0.3943 0.2645 0.080 Uiso 1 1 calc R
C31D C 0.5949(2) 0.2568(2) -0.0057(2) 0.0453(12) Uani 1 1 d G
C32D C 0.5594(3) 0.1561(2) -0.0599(3) 0.079(2) Uani 1 1 d G
H32D H 0.6062 0.1141 -0.0516 0.095 Uiso 1 1 calc R
C33D C 0.4552(3) 0.1170(2) -0.1261(3) 0.117(3) Uani 1 1 d G
H33D H 0.4309 0.0482 -0.1631 0.140 Uiso 1 1 calc R
C34D C 0.3867(3) 0.1785(3) -0.1381(2) 0.107(3) Uani 1 1 d G
H34D H 0.3155 0.1517 -0.1834 0.128 Uiso 1 1 calc R
C35D C 0.4222(3) 0.2791(3) -0.0840(3) 0.0752(19) Uani 1 1 d G
H35D H 0.3754 0.3212 -0.0922 0.090 Uiso 1 1 calc R
C36D C 0.5264(3) 0.3183(2) -0.0178(2) 0.0508(13) Uani 1 1 d G
H36D H 0.5507 0.3871 0.0192 0.061 Uiso 1 1 calc R

loop_
_atom_site_aniso_label
_atom_site_aniso_U_11
_atom_site_aniso_U_22
_atom_site_aniso_U_33
_atom_site_aniso_U_23
_atom_site_aniso_U_13
_atom_site_aniso_U_12
Rh1 0.02979(19) 0.02292(18) 0.0433(2) 0.00879(14) 0.00501(14) 0.00612(13)
N1 0.0265(17) 0.0232(17) 0.040(2) 0.0093(15) 0.0005(15) 0.0049(14)
C2 0.026(2) 0.028(2) 0.046(3) 0.015(2) 0.0037(19) 0.0063(17)
N3 0.0255(17) 0.0281(19) 0.053(2) 0.0162(17) 0.0104(17) 0.0079(15)
C4 0.034(2) 0.034(2) 0.046(3) 0.012(2) 0.014(2) 0.0136(19)
C5 0.032(2) 0.028(2) 0.045(3) 0.008(2) 0.006(2) 0.0095(19)
C1A 0.034(2) 0.032(2) 0.071(3) 0.025(2) 0.022(2) 0.009(2)
N1' 0.050(2) 0.036(2) 0.042(2) 0.0172(18) 0.0033(18) 0.0126(18)
N2' 0.039(2) 0.030(2) 0.050(2) 0.0113(18) 0.0003(18) 0.0121(16)
N3' 0.0330(19) 0.0273(19) 0.048(2) 0.0121(17) 0.0059(17) 0.0091(15)
C4' 0.031(2) 0.031(2) 0.060(3) 0.021(2) 0.015(2) 0.0073(19)
C5' 0.046(3) 0.036(3) 0.051(3) 0.017(2) 0.013(2) 0.011(2)
C6 0.035(2) 0.022(2) 0.033(2) 0.0068(18) -0.0006(19) -0.0037(17)
C7 0.058(3) 0.025(2) 0.030(2) 0.0026(19) -0.015(2) 0.001(2)
C8 0.102(5) 0.026(2) 0.027(2) 0.008(2) -0.012(3) 0.003(3)
C9 0.069(4) 0.037(3) 0.032(3) 0.008(2) 0.002(2) -0.007(3)
C10 0.047(3) 0.042(3) 0.036(3) 0.008(2) 0.003(2) -0.008(2)
C11 0.035(2) 0.033(2) 0.032(2) 0.0090(19) 0.0025(19) -0.0010(19)
C12 0.068(3) 0.039(3) 0.064(3) 0.015(3) -0.021(3) 0.016(3)
C13 0.116(5) 0.054(3) 0.046(3) 0.022(3) 0.013(3) -0.020(3)
C14 0.030(2) 0.062(3) 0.065(3) 0.036(3) 0.008(2) 0.011(2)
C6' 0.059(3) 0.046(3) 0.060(3) 0.027(3) 0.001(3) 0.023(2)
C7' 0.045(3) 0.037(2) 0.047(3) 0.024(2) 0.009(2) 0.016(2)
C8' 0.053(3) 0.068(4) 0.059(3) 0.026(3) 0.015(3) 0.021(3)
C9' 0.042(3) 0.077(4) 0.073(4) 0.041(3) 0.009(3) 0.010(3)
C10' 0.062(3) 0.045(3) 0.049(3) 0.025(2) 0.001(3) 0.011(3)
C11' 0.084(4) 0.053(3) 0.069(4) 0.016(3) 0.032(3) 0.008(3)
C12' 0.065(4) 0.049(3) 0.075(4) 0.014(3) 0.027(3) 0.003(3)
N4' 0.120(5) 0.055(3) 0.065(4) 0.033(3) -0.001(4) 0.011(3)
O1' 0.077(3) 0.085(3) 0.112(4) 0.032(3) -0.029(3) 0.001(3)
O2' 0.163(5) 0.065(3) 0.069(3) 0.018(2) 0.024(3) 0.002(3)
C1B 0.042(3) 0.036(2) 0.041(3) 0.012(2) 0.006(2) 0.012(2)
C2B 0.048(3) 0.030(2) 0.032(2) 0.0085(19) 0.000(2) 0.003(2)
C3B 0.045(3) 0.040(3) 0.045(3) 0.010(2) 0.012(2) 0.003(2)
C4B 0.045(3) 0.045(3) 0.056(3) 0.010(2) 0.018(2) 0.012(2)
C5B 0.047(3) 0.029(2) 0.046(3) 0.006(2) 0.012(2) 0.015(2)
C6B 0.047(3) 0.029(2) 0.044(3) 0.006(2) 0.009(2) 0.007(2)
C7B 0.047(3) 0.035(3) 0.045(3) 0.005(2) 0.003(2) -0.002(2)
C8B 0.038(3) 0.051(3) 0.048(3) 0.016(2) 0.000(2) 0.010(2)
B1D 0.029(2) 0.028(2) 0.036(3) 0.012(2) 0.004(2) 0.007(2)
C11D 0.030(2) 0.031(2) 0.029(2) 0.0144(18) -0.0005(17) 0.0107(18)
C12D 0.043(2) 0.035(2) 0.037(2) 0.019(2) 0.008(2) 0.014(2)
C13D 0.057(3) 0.042(3) 0.043(3) 0.017(2) 0.011(2) 0.026(2)
C14D 0.058(3) 0.031(2) 0.054(3) 0.017(2) 0.007(2) 0.015(2)
C15D 0.047(3) 0.038(3) 0.063(3) 0.026(2) 0.015(2) 0.011(2)
C16D 0.037(2) 0.032(2) 0.040(2) 0.013(2) 0.009(2) 0.0103(19)
C21D 0.028(2) 0.0183(19) 0.041(2) 0.0080(18) 0.0012(18) 0.0008(16)
C22D 0.034(2) 0.034(2) 0.050(3) 0.014(2) -0.002(2) 0.0055(19)
C23D 0.024(2) 0.044(3) 0.085(4) 0.022(3) -0.003(2) 0.004(2)
C24D 0.027(2) 0.031(3) 0.088(4) 0.008(3) 0.022(3) 0.004(2)
C25D 0.045(3) 0.029(2) 0.048(3) 0.001(2) 0.018(2) -0.004(2)
C26D 0.036(2) 0.024(2) 0.039(2) 0.0065(18) 0.0020(19) -0.0013(18)
C41D 0.046(3) 0.037(3) 0.062(3) 0.027(2) 0.024(2) 0.029(2)
C42D 0.041(3) 0.070(4) 0.139(6) 0.079(4) 0.036(3) 0.029(3)
C43D 0.075(5) 0.137(7) 0.245(11) 0.158(9) 0.092(7) 0.074(5)
C44D 0.212(11) 0.182(10) 0.177(9) 0.161(9) 0.151(9) 0.172(9)
C45D 0.227(10) 0.105(6) 0.055(4) 0.046(4) 0.049(5) 0.128(7)
C46D 0.132(5) 0.050(3) 0.036(3) 0.020(3) 0.022(3) 0.054(3)
C31D 0.026(2) 0.048(3) 0.045(3) 0.004(2) 0.011(2) 0.005(2)
C32D 0.031(3) 0.060(4) 0.093(4) -0.017(3) 0.010(3) -0.001(3)
C33D 0.037(3) 0.104(6) 0.109(6) -0.047(5) 0.001(4) -0.002(4)
C34D 0.030(3) 0.163(8) 0.057(4) -0.014(4) -0.001(3) -0.001(4)
C35D 0.041(3) 0.127(6) 0.048(3) 0.024(4) 0.002(3) 0.027(3)
C36D 0.032(2) 0.082(4) 0.037(3) 0.019(3) 0.006(2) 0.020(2)

loop_
_atom_type_symbol
_atom_type_description
_atom_type_scat_dispersion_real
_atom_type_scat_dispersion_imag
_atom_type_scat_source
C C 0.0033 0.0016 'International Tables Vol C Tables 4.2.6.8 and 6.1.1.4'
H H 0.0000 0.0000 'International Tables Vol C Tables 4.2.6.8 and 6.1.1.4'
B B 0.0013 0.0007 'International Tables Vol C Tables 4.2.6.8 and 6.1.1.4'
N N 0.0061 0.0033 'International Tables Vol C Tables 4.2.6.8 and 6.1.1.4'
O O 0.0106 0.0060 'International Tables Vol C Tables 4.2.6.8 and 6.1.1.4'
Rh Rh -1.1178 0.9187 'International Tables Vol C Tables 4.2.6.8 and 6.1.1.4'

loop_
_geom_angle_atom_site_label_1
_geom_angle_atom_site_label_2
_geom_angle_atom_site_label_3
_geom_angle
C2 Rh1 N3' 85.13(15)
C2 Rh1 C1B 93.09(16)
N3' Rh1 C1B 152.70(16)
C2 Rh1 C2B 98.78(16)
N3' Rh1 C2B 169.66(15)
C1B Rh1 C2B 37.16(16)
C2 Rh1 C5B 162.54(16)
N3' Rh1 C5B 91.79(16)
C1B Rh1 C5B 97.37(18)
C2B Rh1 C5B 81.60(17)
C2 Rh1 C6B 160.07(16)
N3' Rh1 C6B 91.22(16)
C1B Rh1 C6B 81.23(17)
C2B Rh1 C6B 88.24(17)
C5B Rh1 C6B 36.83(17)
C2 N1 C5 111.2(3)
C2 N1 C6 126.3(3)
C5 N1 C6 122.5(3)
N3 C2 N1 103.3(3)
N3 C2 Rh1 122.1(3)
N1 C2 Rh1 134.4(3)
C2 N3 C4 112.4(3)
C2 N3 C1A 123.5(4)
C4 N3 C1A 124.1(4)
C5 C4 N3 106.5(4)
C5 C4 H4 126.7
N3 C4 H4 126.7
C4 C5 N1 106.6(4)
C4 C5 H5 126.7
N1 C5 H5 126.7
N3 C1A C4' 111.2(3)
N3 C1A H1A1 109.4
C4' C1A H1A1 109.4
N3 C1A H1A2 109.4
C4' C1A H1A2 109.4
H1A1 C1A H1A2 108.0
N2' N1' C5' 111.7(4)
N2' N1' C6' 118.6(4)
C5' N1' C6' 129.4(4)
N3' N2' N1' 106.0(3)
N2' N3' C4' 109.0(4)
N2' N3' Rh1 127.2(3)
C4' N3' Rh1 123.6(3)
C5' C4' N3' 108.2(4)
C5' C4' C1A 131.7(4)
N3' C4' C1A 120.1(4)
N1' C5' C4' 105.0(4)
N1' C5' H5' 127.5
C4' C5' H5' 127.5
C7 C6 C11 123.3(4)
C7 C6 N1 118.7(4)
C11 C6 N1 118.0(4)
C6 C7 C8 115.7(5)
C6 C7 C12 122.4(4)
C8 C7 C12 121.9(4)
C9 C8 C7 123.4(5)
C9 C8 H8 118.3
C7 C8 H8 118.3
C8 C9 C10 118.2(5)
C8 C9 C13 120.9(5)
C10 C9 C13 120.9(6)
C9 C10 C11 122.2(5)
C9 C10 H6B 118.9
C11 C10 H6B 118.9
C6 C11 C10 117.2(4)
C6 C11 C14 122.0(4)
C10 C11 C14 120.8(4)
C7 C12 H12A 109.5
C7 C12 H12B 109.5
H12A C12 H12B 109.5
C7 C12 H12C 109.5
H12A C12 H12C 109.5
H12B C12 H12C 109.5
C9 C13 H13A 109.5
C9 C13 H13B 109.5
H13A C13 H13B 109.5
C9 C13 H13C 109.5
H13A C13 H13C 109.5
H13B C13 H13C 109.5
C11 C14 H14A 109.5
C11 C14 H14B 109.5
H14A C14 H14B 109.5
C11 C14 H14C 109.5
H14A C14 H14C 109.5
H14B C14 H14C 109.5
N1' C6' C7' 109.2(4)
N1' C6' H6'1 109.8
C7' C6' H6'1 109.8
N1' C6' H6'2 109.8
C7' C6' H6'2 109.8
H6'1 C6' H6'2 108.3
C8' C7' C12' 118.9(5)
C8' C7' C6' 122.3(5)
C12' C7' C6' 118.8(4)
C7' C8' C9' 120.9(5)
C7' C8' H8' 119.5
C9' C8' H8' 119.5
C10' C9' C8' 116.8(5)
C10' C9' H9' 121.6
C8' C9' H9' 121.6
C9' C10' C11' 123.9(5)
C9' C10' N4' 116.7(5)
C11' C10' N4' 119.4(5)
C10' C11' C12' 117.7(5)
C10' C11' H11' 121.1
C12' C11' H11' 121.1
C11' C12' C7' 121.5(5)
C11' C12' H12' 119.3
C7' C12' H12' 119.3
O1' N4' O2' 124.6(6)
O1' N4' C10' 118.6(6)
O2' N4' C10' 116.8(6)
C2B C1B C8B 126.4(4)
C2B C1B Rh1 71.9(3)
C8B C1B Rh1 108.7(3)
C2B C1B H1B 116.8
C8B C1B H1B 116.8
Rh1 C1B H1B 89.4
C1B C2B C3B 125.0(4)
C1B C2B Rh1 71.0(3)
C3B C2B Rh1 112.6(3)
C1B C2B H2B 117.5
C3B C2B H2B 117.5
Rh1 C2B H2B 86.4
C2B C3B C4B 112.6(4)
C2B C3B H3B1 109.1
C4B C3B H3B1 109.1
C2B C3B H3B2 109.1
C4B C3B H3B2 109.1
H3B1 C3B H3B2 107.8
C5B C4B C3B 113.7(4)
C5B C4B H4B1 108.8
C3B C4B H4B1 108.8
C5B C4B H4B2 108.8
C3B C4B H4B2 108.8
H4B1 C4B H4B2 107.7
C6B C5B C4B 125.0(5)
C6B C5B Rh1 72.1(2)
C4B C5B Rh1 108.0(3)
C6B C5B H5B 117.5
C4B C5B H5B 117.5
Rh1 C5B H5B 89.9
C5B C6B C7B 124.6(4)
C5B C6B Rh1 71.1(2)
C7B C6B Rh1 111.3(3)
C5B C6B H6B1 117.7
C7B C6B H6B1 117.7
Rh1 C6B H6B1 87.5
C6B C7B C8B 112.4(4)
C6B C7B H7B1 109.1
C8B C7B H7B1 109.1
C6B C7B H7B2 109.1
C8B C7B H7B2 109.1
H7B1 C7B H7B2 107.9
C1B C8B C7B 112.9(4)
C1B C8B H8B1 109.0
C7B C8B H8B1 109.0
C1B C8B H8B2 109.0
C7B C8B H8B2 109.0
H8B1 C8B H8B2 107.8
C21D B1D C11D 109.3(3)
C21D B1D C41D 109.6(3)
C11D B1D C41D 109.0(3)
C21D B1D C31D 108.6(3)
C11D B1D C31D 107.4(3)
C41D B1D C31D 112.8(3)
C12D C11D C16D 115.2(4)
C12D C11D B1D 121.7(4)
C16D C11D B1D 123.0(4)
C13D C12D C11D 122.9(4)
C13D C12D H12D 118.6
C11D C12D H12D 118.6
C14D C13D C12D 119.6(4)
C14D C13D H13D 120.2
C12D C13D H13D 120.2
C15D C14D C13D 119.6(4)
C15D C14D H14D 120.2
C13D C14D H14D 120.2
C14D C15D C16D 119.7(4)
C14D C15D H15D 120.1
C16D C15D H15D 120.1
C15D C16D C11D 122.9(4)
C15D C16D H16D 118.5
C11D C16D H16D 118.5
C22D C21D C26D 115.0(4)
C22D C21D B1D 122.9(4)
C26D C21D B1D 122.1(4)
C23D C22D C21D 123.4(5)
C23D C22D H22D 118.3
C21D C22D H22D 118.3
C24D C23D C22D 119.8(5)
C24D C23D H23D 120.1
C22D C23D H23D 120.1
C23D C24D C25D 119.2(4)
C23D C24D H24D 120.4
C25D C24D H24D 120.4
C24D C25D C26D 119.9(5)
C24D C25D H25D 120.0
C26D C25D H25D 120.0
C25D C26D C21D 122.6(4)
C25D C26D H26D 118.7
C21D C26D H26D 118.7
C42D C41D C46D 120.0
C42D C41D B1D 121.2(3)
C46D C41D B1D 118.8(3)
C43D C42D C41D 120.0
C43D C42D H42D 120.0
C41D C42D H42D 120.0
C42D C43D C44D 120.0
C42D C43D H43D 120.0
C44D C43D H43D 120.0
C45D C44D C43D 120.0
C45D C44D H44D 120.0
C43D C44D H44D 120.0
C44D C45D C46D 120.0
C44D C45D H45D 120.0
C46D C45D H45D 120.0
C45D C46D C41D 120.0
C45D C46D H46D 120.0
C41D C46D H46D 120.0
C32D C31D C36D 120.0
C32D C31D B1D 119.1(2)
C36D C31D B1D 120.9(2)
C31D C32D C33D 120.0
C31D C32D H32D 120.0
C33D C32D H32D 120.0
C34D C33D C32D 120.0
C34D C33D H33D 120.0
C32D C33D H33D 120.0
C33D C34D C35D 120.0
C33D C34D H34D 120.0
C35D C34D H34D 120.0
C36D C35D C34D 120.0
C36D C35D H35D 120.0
C34D C35D H35D 120.0
C35D C36D C31D 120.0
C35D C36D H36D 120.0
C31D C36D H36D 120.0

loop_
_geom_bond_atom_site_label_1
_geom_bond_atom_site_label_2
_geom_bond_distance
Rh1 C2 2.053(4)
Rh1 N3' 2.088(4)
Rh1 C1B 2.142(4)
Rh1 C2B 2.153(4)
Rh1 C5B 2.192(4)
Rh1 C6B 2.204(4)
N1 C2 1.365(5)
N1 C5 1.389(5)
N1 C6 1.453(5)
C2 N3 1.350(5)
N3 C4 1.376(5)
N3 C1A 1.472(5)
C4 C5 1.342(6)
C4 H4 0.9500
C5 H5 0.9500
C1A C4' 1.491(6)
C1A H1A1 0.9900
C1A H1A2 0.9900
N1' N2' 1.339(5)
N1' C5' 1.340(6)
N1' C6' 1.481(6)
N2' N3' 1.328(5)
N3' C4' 1.361(5)
C4' C5' 1.359(6)
C5' H5' 0.9500
C6 C7 1.386(6)
C6 C11 1.394(6)
C7 C8 1.417(7)
C7 C12 1.496(7)
C8 C9 1.363(8)
C8 H8 0.9500
C9 C10 1.377(7)
C9 C13 1.515(7)
C10 C11 1.397(6)
C10 H6B 0.9500
C11 C14 1.488(6)
C12 H12A 0.9800
C12 H12B 0.9800
C12 H12C 0.9800
C13 H13A 0.9800
C13 H13B 0.9800
C13 H13C 0.9800
C14 H14A 0.9800
C14 H14B 0.9800
C14 H14C 0.9800
C6' C7' 1.494(7)
C6' H6'1 0.9900
C6' H6'2 0.9900
C7' C8' 1.361(7)
C7' C12' 1.388(7)
C8' C9' 1.415(8)
C8' H8' 0.9500
C9' C10' 1.357(7)
C9' H9' 0.9500
C10' C11' 1.364(8)
C10' N4' 1.482(7)
C11' C12' 1.366(8)
C11' H11' 0.9500
C12' H12' 0.9500
N4' O1' 1.227(7)
N4' O2' 1.248(7)
C1B C2B 1.369(6)
C1B C8B 1.506(6)
C1B H1B 0.9500
C2B C3B 1.525(6)
C2B H2B 0.9500
C3B C4B 1.535(7)
C3B H3B1 0.9900
C3B H3B2 0.9900
C4B C5B 1.502(7)
C4B H4B1 0.9900
C4B H4B2 0.9900
C5B C6B 1.389(6)
C5B H5B 0.9500
C6B C7B 1.501(7)
C6B H6B1 0.9500
C7B C8B 1.534(6)
C7B H7B1 0.9900
C7B H7B2 0.9900
C8B H8B1 0.9900
C8B H8B2 0.9900
B1D C21D 1.638(6)
B1D C11D 1.652(6)
B1D C41D 1.685(5)
B1D C31D 1.689(5)
C11D C12D 1.397(6)
C11D C16D 1.400(6)
C12D C13D 1.391(6)
C12D H12D 0.9500
C13D C14D 1.385(7)
C13D H13D 0.9500
C14D C15D 1.376(6)
C14D H14D 0.9500
C15D C16D 1.390(6)
C15D H15D 0.9500
C16D H16D 0.9500
C21D C22D 1.385(6)
C21D C26D 1.401(6)
C22D C23D 1.381(6)
C22D H22D 0.9500
C23D C24D 1.372(7)
C23D H23D 0.9500
C24D C25D 1.379(7)
C24D H24D 0.9500
C25D C26D 1.382(6)
C25D H25D 0.9500
C26D H26D 0.9500
C41D C42D 1.3900
C41D C46D 1.3900
C42D C43D 1.3900
C42D H42D 0.9500
C43D C44D 1.3900
C43D H43D 0.9500
C44D C45D 1.3900
C44D H44D 0.9500
C45D C46D 1.3900
C45D H45D 0.9500
C46D H46D 0.9500
C31D C32D 1.3900
C31D C36D 1.3900
C32D C33D 1.3900
C32D H32D 0.9500
C33D C34D 1.3900
C33D H33D 0.9500
C34D C35D 1.3900
C34D H34D 0.9500
C35D C36D 1.3900
C35D H35D 0.9500
C36D H36D 0.9500

loop_
_geom_torsion_atom_site_label_1
_geom_torsion_atom_site_label_2
_geom_torsion_atom_site_label_3
_geom_torsion_atom_site_label_4
_geom_torsion
C5 N1 C2 N3 0.5(4)
C6 N1 C2 N3 177.6(3)
C5 N1 C2 Rh1 -174.1(3)
C6 N1 C2 Rh1 3.0(6)
N3' Rh1 C2 N3 -33.8(3)
C1B Rh1 C2 N3 118.9(3)
C2B Rh1 C2 N3 155.8(3)
C5B Rh1 C2 N3 -114.3(6)
C6B Rh1 C2 N3 46.2(7)
N3' Rh1 C2 N1 139.9(4)
C1B Rh1 C2 N1 -67.4(4)
C2B Rh1 C2 N1 -30.4(4)
C5B Rh1 C2 N1 59.5(8)
C6B Rh1 C2 N1 -140.0(5)
N1 C2 N3 C4 -0.1(4)
Rh1 C2 N3 C4 175.3(3)
N1 C2 N3 C1A 179.8(4)
Rh1 C2 N3 C1A -4.7(5)
C2 N3 C4 C5 -0.3(5)
C1A N3 C4 C5 179.7(4)
N3 C4 C5 N1 0.6(5)
C2 N1 C5 C4 -0.7(5)
C6 N1 C5 C4 -178.0(4)
C2 N3 C1A C4' 54.1(6)
C4 N3 C1A C4' -126.0(4)
C5' N1' N2' N3' 0.0(5)
C6' N1' N2' N3' 174.8(4)
N1' N2' N3' C4' -0.1(4)
N1' N2' N3' Rh1 -174.1(3)
C2 Rh1 N3' N2' -148.2(3)
C1B Rh1 N3' N2' 124.5(4)
C2B Rh1 N3' N2' -35.4(10)
C5B Rh1 N3' N2' 14.6(3)
C6B Rh1 N3' N2' 51.4(3)
C2 Rh1 N3' C4' 38.6(3)
C1B Rh1 N3' C4' -48.7(5)
C2B Rh1 N3' C4' 151.4(7)
C5B Rh1 N3' C4' -158.6(3)
C6B Rh1 N3' C4' -121.8(3)
N2' N3' C4' C5' 0.1(5)
Rh1 N3' C4' C5' 174.4(3)
N2' N3' C4' C1A -178.5(4)
Rh1 N3' C4' C1A -4.2(6)
N3 C1A C4' C5' 134.1(5)
N3 C1A C4' N3' -47.7(6)
N2' N1' C5' C4' 0.1(5)
C6' N1' C5' C4' -174.0(4)
N3' C4' C5' N1' -0.1(5)
C1A C4' C5' N1' 178.2(5)
C2 N1 C6 C7 105.9(5)
C5 N1 C6 C7 -77.3(5)
C2 N1 C6 C11 -76.2(5)
C5 N1 C6 C11 100.6(5)
C11 C6 C7 C8 -0.2(6)
N1 C6 C7 C8 177.6(3)
C11 C6 C7 C12 -178.9(4)
N1 C6 C7 C12 -1.1(6)
C6 C7 C8 C9 0.2(6)
C12 C7 C8 C9 178.9(4)
C7 C8 C9 C10 1.0(7)
C7 C8 C9 C13 -178.1(4)
C8 C9 C10 C11 -2.2(7)
C13 C9 C10 C11 176.9(4)
C7 C6 C11 C10 -0.9(6)
N1 C6 C11 C10 -178.7(3)
C7 C6 C11 C14 -179.9(4)
N1 C6 C11 C14 2.3(6)
C9 C10 C11 C6 2.1(6)
C9 C10 C11 C14 -178.8(4)
N2' N1' C6' C7' -69.6(5)
C5' N1' C6' C7' 104.1(5)
N1' C6' C7' C8' -85.0(6)
N1' C6' C7' C12' 93.7(5)
C12' C7' C8' C9' -5.2(8)
C6' C7' C8' C9' 173.5(5)
C7' C8' C9' C10' 1.9(8)
C8' C9' C10' C11' 3.8(8)
C8' C9' C10' N4' -177.8(5)
C9' C10' C11' C12' -5.7(9)
N4' C10' C11' C12' 176.0(5)
C10' C11' C12' C7' 2.0(9)
C8' C7' C12' C11' 3.3(9)
C6' C7' C12' C11' -175.5(5)
C9' C10' N4' O1' 14.5(7)
C11' C10' N4' O1' -167.0(6)
C9' C10' N4' O2' -165.7(5)
C11' C10' N4' O2' 12.8(8)
C2 Rh1 C1B C2B 100.5(3)
N3' Rh1 C1B C2B -174.1(3)
C5B Rh1 C1B C2B -65.5(3)
C6B Rh1 C1B C2B -98.7(3)
C2 Rh1 C1B C8B -136.3(3)
N3' Rh1 C1B C8B -50.9(5)
C2B Rh1 C1B C8B 123.2(4)
C5B Rh1 C1B C8B 57.7(3)
C6B Rh1 C1B C8B 24.5(3)
C8B C1B C2B C3B 4.5(7)
Rh1 C1B C2B C3B 104.7(4)
C8B C1B C2B Rh1 -100.2(5)
C2 Rh1 C2B C1B -83.5(3)
N3' Rh1 C2B C1B 164.9(7)
C5B Rh1 C2B C1B 114.2(3)
C6B Rh1 C2B C1B 77.8(3)
C2 Rh1 C2B C3B 155.6(3)
N3' Rh1 C2B C3B 43.9(10)
C1B Rh1 C2B C3B -120.9(4)
C5B Rh1 C2B C3B -6.8(3)
C6B Rh1 C2B C3B -43.2(3)
C1B C2B C3B C4B -93.4(5)
Rh1 C2B C3B C4B -11.4(5)
C2B C3B C4B C5B 33.0(6)
C3B C4B C5B C6B 43.1(6)
C3B C4B C5B Rh1 -37.3(5)
C2 Rh1 C5B C6B 169.1(5)
N3' Rh1 C5B C6B 89.6(3)
C1B Rh1 C5B C6B -64.6(3)
C2B Rh1 C5B C6B -98.4(3)
C2 Rh1 C5B C4B -69.0(7)
N3' Rh1 C5B C4B -148.4(3)
C1B Rh1 C5B C4B 57.4(3)
C2B Rh1 C5B C4B 23.6(3)
C6B Rh1 C5B C4B 122.0(5)
C4B C5B C6B C7B 3.6(7)
Rh1 C5B C6B C7B 103.4(4)
C4B C5B C6B Rh1 -99.8(4)
C2 Rh1 C6B C5B -170.4(4)
N3' Rh1 C6B C5B -91.4(3)
C1B Rh1 C6B C5B 115.0(3)
C2B Rh1 C6B C5B 78.3(3)
C2 Rh1 C6B C7B 68.9(6)
N3' Rh1 C6B C7B 148.0(3)
C1B Rh1 C6B C7B -5.7(3)
C2B Rh1 C6B C7B -42.4(3)
C5B Rh1 C6B C7B -120.7(5)
C5B C6B C7B C8B -95.5(5)
Rh1 C6B C7B C8B -14.3(5)
C2B C1B C8B C7B 40.6(7)
Rh1 C1B C8B C7B -40.2(5)
C6B C7B C8B C1B 36.5(6)
C21D B1D C11D C12D -164.7(4)
C41D B1D C11D C12D -44.9(5)
C31D B1D C11D C12D 77.6(4)
C21D B1D C11D C16D 20.0(5)
C41D B1D C11D C16D 139.8(4)
C31D B1D C11D C16D -97.7(4)
C16D C11D C12D C13D -1.2(6)
B1D C11D C12D C13D -176.9(4)
C11D C12D C13D C14D -0.3(7)
C12D C13D C14D C15D 1.9(7)
C13D C14D C15D C16D -1.9(7)
C14D C15D C16D C11D 0.4(7)
C12D C11D C16D C15D 1.2(6)
B1D C11D C16D C15D 176.8(4)
C11D B1D C21D C22D 97.0(4)
C41D B1D C21D C22D -22.5(5)
C31D B1D C21D C22D -146.1(4)
C11D B1D C21D C26D -81.2(4)
C41D B1D C21D C26D 159.3(3)
C31D B1D C21D C26D 35.8(5)
C26D C21D C22D C23D -0.4(6)
B1D C21D C22D C23D -178.7(4)
C21D C22D C23D C24D 1.4(7)
C22D C23D C24D C25D -0.5(7)
C23D C24D C25D C26D -1.3(7)
C24D C25D C26D C21D 2.4(6)
C22D C21D C26D C25D -1.5(6)
B1D C21D C26D C25D 176.8(4)
C21D B1D C41D C42D -93.2(3)
C11D B1D C41D C42D 147.2(3)
C31D B1D C41D C42D 27.9(4)
C21D B1D C41D C46D 87.7(3)
C11D B1D C41D C46D -32.0(4)
C31D B1D C41D C46D -151.2(2)
C46D C41D C42D C43D 0.0
B1D C41D C42D C43D -179.1(3)
C41D C42D C43D C44D 0.0
C42D C43D C44D C45D 0.0
C43D C44D C45D C46D 0.0
C44D C45D C46D C41D 0.0
C42D C41D C46D C45D 0.0
B1D C41D C46D C45D 179.1(3)
C21D B1D C31D C32D 52.0(4)
C11D B1D C31D C32D 170.2(3)
C41D B1D C31D C32D -69.7(4)
C21D B1D C31D C36D -129.6(3)
C11D B1D C31D C36D -11.5(4)
C41D B1D C31D C36D 108.7(3)
C36D C31D C32D C33D 0.0
B1D C31D C32D C33D 178.4(3)
C31D C32D C33D C34D 0.0
C32D C33D C34D C35D 0.0
C33D C34D C35D C36D 0.0
C34D C35D C36D C31D 0.0
C32D C31D C36D C35D 0.0
B1D C31D C36D C35D -178.3(3)
